data_2242020
loop_
_publ_author_name
'Harrison, William T. A.'
'Plater, M. John'

_publ_section_title
;
 An unexpected oxidation: NaK~5~Cl~2~(S~2~O~6~)~2~ revisited
;
_journal_coeditor_code WM5357
_journal_issue 2
_journal_name_full 'Acta Crystallographica Section E'
_journal_page_first 188
_journal_page_last 191
_journal_paper_doi 10.1107/S2056989017000494
_journal_volume 73
_journal_year 2017
_chemical_formula_iupac 'Na K5 Cl2 (S2 O6)2'
_chemical_formula_moiety 'Na K5 Cl2 (S2 O6)2'
_chemical_formula_sum 'Cl2 K5 Na O12 S4'
_chemical_formula_weight 609.63
_chemical_name_systematic
;
Sodium pentapotassium dichloride bis(dithionate)
;
_space_group_crystal_system tetragonal
_space_group_IT_number 85
_space_group_name_Hall '-P 4a'
_space_group_name_H-M_alt 'P 4/n'
_symmetry_space_group_name_Hall '-P 4a'
_symmetry_space_group_name_H-M 'P 4/n :2'
_atom_sites_solution_primary direct
_audit_creation_method SHELXL-2014/7
_cell_angle_alpha 90
_cell_angle_beta 90
_cell_angle_gamma 90
_cell_formula_units_Z 4
_cell_length_a 12.04210(10)
_cell_length_b 12.04210(10)
_cell_length_c 11.3925(2)
_cell_measurement_reflns_used 23162
_cell_measurement_temperature 100(2)
_cell_measurement_theta_max 27.51
_cell_measurement_theta_min 2.34
_cell_volume 1652.05(3)
_computing_cell_refinement
;
CrystalClear (Rigaku, 2010)
;
_computing_data_collection
;
CrystalClear (Rigaku, 2010)
;
_computing_data_reduction
;
CrystalClear (Rigaku, 2010)
;
_computing_molecular_graphics
;
ORTEP-3 for Windows (Farrugia, 2012) and ATOMS (Dowty, 1999)
;
_computing_publication_material
;
SHELXL2014 (Sheldrick, 2015b)
;
_computing_structure_refinement
;
SHELXL2014 (Sheldrick, 2015b)
;
_computing_structure_solution
;
SHELXT (Sheldrick, 2015a)
;
_diffrn_ambient_temperature 100(2)
_diffrn_measured_fraction_theta_full 1.000
_diffrn_measured_fraction_theta_max 1.000
_diffrn_measurement_device_type 'Rigaku Mercury CCD'
_diffrn_measurement_method \w
_diffrn_radiation_type MoK\a
_diffrn_radiation_wavelength 0.71073
_diffrn_reflns_limit_h_max 11
_diffrn_reflns_limit_h_min -10
_diffrn_reflns_limit_k_max 15
_diffrn_reflns_limit_k_min -15
_diffrn_reflns_limit_l_max 14
_diffrn_reflns_limit_l_min -14
_diffrn_reflns_number 1910
_diffrn_reflns_theta_full 25.242
_diffrn_reflns_theta_max 27.480
_diffrn_reflns_theta_min 1.788
_exptl_absorpt_coefficient_mu 2.237
_exptl_absorpt_correction_T_max 1.00000
_exptl_absorpt_correction_T_min 0.91127
_exptl_absorpt_correction_type multi-scan
_exptl_absorpt_process_details
;
(SADABS; Sheldrick, 2004)
;
_exptl_crystal_colour colourless
_exptl_crystal_density_diffrn 2.451
_exptl_crystal_description block
_exptl_crystal_F_000 1200
_exptl_crystal_size_max 0.050
_exptl_crystal_size_mid 0.024
_exptl_crystal_size_min 0.021
_refine_diff_density_max 0.353
_refine_diff_density_min -0.353
_refine_ls_extinction_method none
_refine_ls_goodness_of_fit_ref 1.059
_refine_ls_hydrogen_treatment undef
_refine_ls_matrix_type full
_refine_ls_number_parameters 113
_refine_ls_number_reflns 1910
_refine_ls_number_restraints 0
_refine_ls_restrained_S_all 1.059
_refine_ls_R_factor_all 0.0162
_refine_ls_R_factor_gt 0.0153
_refine_ls_shift/su_max 0.000
_refine_ls_shift/su_mean 0.000
_refine_ls_structure_factor_coef Fsqd
_refine_ls_weighting_details 'w=1/[\s^2^(Fo^2^)+(0.0242P)^2^+0.4886P] where P=(Fo^2^+2Fc^2^)/3'
_refine_ls_weighting_scheme calc
_refine_ls_wR_factor_gt 0.0427
_refine_ls_wR_factor_ref 0.0432
_reflns_number_gt 1834
_reflns_number_total 1910
_reflns_threshold_expression 'I > 2\s(I)'
_cod_data_source_file wm5357sup1.cif
_cod_data_source_block I
_cod_original_cell_volume 1652.05(4)
_cod_database_code 2242020
_shelx_space_group_comment
;
The symmetry employed for this shelxl refinement is uniquely defined
by the following loop, which should always be used as a source of
symmetry information in preference to the above space-group names.
They are only intended as comments.
;
_shelx_estimated_absorpt_t_min 0.896
_shelx_estimated_absorpt_t_max 0.955

loop_
_space_group_symop_operation_xyz
'x, y, z'
'-y+1/2, x, z'
'-x+1/2, -y+1/2, z'
'y, -x+1/2, z'
'-x, -y, -z'
'y-1/2, -x, -z'
'x-1/2, y-1/2, -z'
'-y, x-1/2, -z'

loop_
_atom_site_type_symbol
_atom_site_label
_atom_site_fract_x
_atom_site_fract_y
_atom_site_fract_z
_atom_site_U_iso_or_equiv
_atom_site_adp_type
_atom_site_calc_flag
_atom_site_occupancy
Na Na1 0.2500 0.2500 0.01268(9) 0.0094(3) Uani d 1
Na Na2 0.7500 0.2500 0.5000 0.0084(3) Uani d 1
K K1 0.7500 0.2500 0.0000 0.01621(19) Uani d 1
K K2 0.2500 0.2500 0.51306(5) 0.01506(18) Uani d 1
K K3 0.50130(4) 0.19113(2) 0.24632(3) 0.01042(8) Uani d 1
K K4 0.18440(2) 0.00129(4) 0.74572(3) 0.01187(8) Uani d 1
S S1 0.51535(4) 0.58649(4) 0.00758(3) 0.00962(10) Uani d 1
O O1 0.63276(11) 0.59544(11) -0.02005(10) 0.0160(3) Uani d 1
O O2 0.48827(9) 0.61202(9) 0.12870(9) 0.0163(2) Uani d 1
O O3 0.44243(10) 0.63754(9) -0.07768(9) 0.0190(2) Uani d 1
S S2 0.08586(4) 0.51687(4) 0.49086(3) 0.00872(10) Uani d 1
O O4 0.10996(9) 0.48723(9) 0.37002(9) 0.0152(2) Uani d 1
O O5 0.09283(11) 0.63505(10) 0.51433(9) 0.0142(3) Uani d 1
O O6 0.13966(9) 0.44729(9) 0.57748(9) 0.0169(2) Uani d 1
Cl Cl1 0.2500 0.2500 0.77619(6) 0.00944(14) Uani d 1
Cl Cl2 0.2500 0.2500 0.25196(5) 0.00958(16) Uani d 1
Cl Cl3 0.2500 0.7500 0.26312(4) 0.00951(13) Uani d 1

loop_
_atom_site_aniso_label
_atom_site_aniso_U_11
_atom_site_aniso_U_22
_atom_site_aniso_U_33
_atom_site_aniso_U_12
_atom_site_aniso_U_13
_atom_site_aniso_U_23
K1 0.0200(3) 0.0200(3) 0.0086(3) 0.000 0.000 0.000
K2 0.0183(3) 0.0183(3) 0.0086(3) 0.000 0.000 0.000
K3 0.00940(15) 0.01049(13) 0.01136(15) 0.00021(17) 0.00028(9) -0.00154(12)
K4 0.01177(13) 0.00978(15) 0.01406(15) -0.00037(17) -0.00130(13) 0.00016(10)
Na1 0.0094(5) 0.0094(5) 0.0095(5) 0.000 0.000 0.000
Na2 0.0080(5) 0.0080(5) 0.0090(5) 0.000 0.000 0.000
S1 0.0104(2) 0.0092(2) 0.00920(16) -0.00190(19) 0.00093(11) -0.00018(12)
O1 0.0137(7) 0.0134(6) 0.0208(5) -0.0041(6) 0.0057(4) -0.0037(5)
O2 0.0201(6) 0.0156(5) 0.0131(5) -0.0047(5) 0.0054(5) -0.0053(4)
O3 0.0211(6) 0.0137(5) 0.0223(6) -0.0004(5) -0.0074(5) 0.0047(5)
S2 0.0080(2) 0.0088(2) 0.00928(16) -0.00075(18) 0.00053(12) -0.00015(12)
O4 0.0139(5) 0.0188(6) 0.0129(5) -0.0036(5) 0.0053(4) -0.0044(4)
O5 0.0134(7) 0.0091(6) 0.0200(5) -0.0031(5) 0.0024(4) -0.0026(4)
O6 0.0129(5) 0.0176(6) 0.0202(5) -0.0001(5) -0.0040(4) 0.0061(5)
Cl1 0.0100(2) 0.0100(2) 0.0084(3) 0.000 0.000 0.000
Cl2 0.0099(2) 0.0099(2) 0.0090(3) 0.000 0.000 0.000
Cl3 0.0107(3) 0.0093(2) 0.0085(2) 0.00012(15) 0.000 0.000

loop_
_atom_type_symbol
_atom_type_description
_atom_type_scat_dispersion_real
_atom_type_scat_dispersion_imag
_atom_type_scat_source
Na Na 0.0362 0.0249 'International Tables Vol C Tables 4.2.6.8 and 6.1.1.4'
O O 0.0106 0.0060 'International Tables Vol C Tables 4.2.6.8 and 6.1.1.4'
S S 0.1246 0.1234 'International Tables Vol C Tables 4.2.6.8 and 6.1.1.4'
K K 0.2009 0.2494 'International Tables Vol C Tables 4.2.6.8 and 6.1.1.4'
Cl Cl 0.1484 0.1585 'International Tables Vol C Tables 4.2.6.8 and 6.1.1.4'

loop_
_geom_angle_atom_site_label_1
_geom_angle_atom_site_label_2
_geom_angle_atom_site_label_3
_geom_angle_site_symmetry_1
_geom_angle_site_symmetry_3
_geom_angle
O1 Na1 O1 5_665 7 175.89(8)
O1 Na1 O1 5_665 8_655 89.926(3)
O1 Na1 O1 7 8_655 89.926(3)
O1 Na1 O1 5_665 6_565 89.926(3)
O1 Na1 O1 7 6_565 89.926(3)
O1 Na1 O1 8_655 6_565 175.89(8)
O1 Na1 Cl1 5_665 1_554 92.06(4)
O1 Na1 Cl1 7 1_554 92.06(4)
O1 Na1 Cl1 8_655 1_554 92.06(4)
O1 Na1 Cl1 6_565 1_554 92.06(4)
O1 Na1 Cl2 5_665 . 87.94(4)
O1 Na1 Cl2 7 . 87.94(4)
O1 Na1 Cl2 8_655 . 87.94(4)
O1 Na1 Cl2 6_565 . 87.94(4)
Cl1 Na1 Cl2 1_554 . 180.0
O5 Na2 O5 7_656 5_666 172.03(5)
O5 Na2 O5 7_656 4 90.277(4)
O5 Na2 O5 5_666 4 90.277(4)
O5 Na2 O5 7_656 2_655 90.277(4)
O5 Na2 O5 5_666 2_655 90.277(4)
O5 Na2 O5 4 2_655 172.03(5)
O5 Na2 Cl3 7_656 2_655 86.02(3)
O5 Na2 Cl3 5_666 2_655 86.02(3)
O5 Na2 Cl3 4 2_655 93.98(3)
O5 Na2 Cl3 2_655 2_655 93.98(3)
O5 Na2 Cl3 7_656 5_666 93.98(3)
O5 Na2 Cl3 5_666 5_666 93.98(3)
O5 Na2 Cl3 4 5_666 86.02(3)
O5 Na2 Cl3 2_655 5_666 86.02(3)
Cl3 Na2 Cl3 2_655 5_666 180.0
O3 K1 O3 4 2_655 143.50(4)
O3 K1 O3 4 7_655 95.627(13)
O3 K1 O3 2_655 7_655 95.627(13)
O3 K1 O3 4 5_665 95.627(13)
O3 K1 O3 2_655 5_665 95.627(13)
O3 K1 O3 7_655 5_665 143.50(4)
O3 K1 Cl3 4 2_655 108.25(2)
O3 K1 Cl3 2_655 2_655 108.25(2)
O3 K1 Cl3 7_655 2_655 71.75(2)
O3 K1 Cl3 5_665 2_655 71.75(2)
O3 K1 Cl3 4 5_665 71.75(2)
O3 K1 Cl3 2_655 5_665 71.75(2)
O3 K1 Cl3 7_655 5_665 108.25(2)
O3 K1 Cl3 5_665 5_665 108.25(2)
Cl3 K1 Cl3 2_655 5_665 180.0
O6 K2 O6 . 4 86.115(12)
O6 K2 O6 . 2 86.115(12)
O6 K2 O6 4 2 149.82(5)
O6 K2 O6 . 3 149.82(5)
O6 K2 O6 4 3 86.115(12)
O6 K2 O6 2 3 86.115(12)
O6 K2 Cl2 . . 105.09(2)
O6 K2 Cl2 4 . 105.09(2)
O6 K2 Cl2 2 . 105.09(2)
O6 K2 Cl2 3 . 105.09(2)
O6 K2 Cl1 . . 74.91(2)
O6 K2 Cl1 4 . 74.91(2)
O6 K2 Cl1 2 . 74.91(2)
O6 K2 Cl1 3 . 74.91(2)
Cl2 K2 Cl1 . . 180.0
O4 K3 O2 4 4 155.78(4)
O4 K3 O4 4 3 111.31(5)
O2 K3 O4 4 3 83.34(3)
O4 K3 O3 4 5_665 74.78(3)
O2 K3 O3 4 5_665 96.76(3)
O4 K3 O3 3 5_665 163.31(3)
O4 K3 O1 4 8_655 129.10(4)
O2 K3 O1 4 8_655 65.88(3)
O4 K3 O1 3 8_655 93.82(3)
O3 K3 O1 5_665 8_655 71.28(3)
O4 K3 O5 4 7_656 75.96(3)
O2 K3 O5 4 7_656 94.81(3)
O4 K3 O5 3 7_656 64.12(3)
O3 K3 O5 5_665 7_656 132.27(4)
O1 K3 O5 8_655 7_656 153.02(3)
O4 K3 Cl3 4 2_655 80.21(2)
O2 K3 Cl3 4 2_655 75.58(2)
O4 K3 Cl3 3 2_655 126.11(2)
O3 K3 Cl3 5_665 2_655 69.55(2)
O1 K3 Cl3 8_655 2_655 119.90(3)
O5 K3 Cl3 7_656 2_655 68.94(3)
O4 K3 Cl2 4 . 74.58(2)
O2 K3 Cl2 4 . 129.30(2)
O4 K3 Cl2 3 . 73.07(2)
O3 K3 Cl2 5_665 . 94.52(3)
O1 K3 Cl2 8_655 . 71.59(3)
O5 K3 Cl2 7_656 . 112.82(3)
Cl3 K3 Cl2 2_655 . 153.089(9)
O2 K4 O6 8_656 3 73.54(3)
O2 K4 O6 8_656 2 144.06(3)
O6 K4 O6 3 2 81.16(4)
O2 K4 O4 8_656 6_556 150.56(4)
O6 K4 O4 3 6_556 112.11(3)
O6 K4 O4 2 6_556 63.40(3)
O2 K4 O3 8_656 3_556 94.02(3)
O6 K4 O3 3 3_556 156.61(4)
O6 K4 O3 2 3_556 117.73(3)
O4 K4 O3 6_556 3_556 69.49(3)
O2 K4 O2 8_656 7_556 116.96(4)
O6 K4 O2 3 7_556 140.54(3)
O6 K4 O2 2 7_556 69.44(3)
O4 K4 O2 6_556 7_556 77.97(3)
O3 K4 O2 3_556 7_556 62.72(3)
O2 K4 Cl1 8_656 . 77.20(2)
O6 K4 Cl1 3 . 71.69(2)
O6 K4 Cl1 2 . 70.78(2)
O4 K4 Cl1 6_556 . 132.25(2)
O3 K4 Cl1 3_556 . 125.74(3)
O2 K4 Cl1 7_556 . 74.06(2)
O2 K4 Cl3 8_656 6_556 75.23(2)
O6 K4 Cl3 3 6_556 90.04(2)
O6 K4 Cl3 2 6_556 130.64(2)
O4 K4 Cl3 6_556 6_556 75.88(2)
O3 K4 Cl3 3_556 6_556 67.35(2)
O2 K4 Cl3 7_556 6_556 129.05(2)
Cl1 K4 Cl3 . 6_556 150.327(9)
O2 K4 O5 8_656 6_556 126.97(3)
O6 K4 O5 3 6_556 66.79(3)
O6 K4 O5 2 6_556 60.67(3)
O4 K4 O5 6_556 6_556 45.62(3)
O3 K4 O5 3_556 6_556 108.85(3)
O2 K4 O5 7_556 6_556 116.05(3)
Cl1 K4 O5 . 6_556 119.10(3)
Cl3 K4 O5 6_556 6_556 71.17(3)
O2 K4 O1 8_656 7_556 73.26(3)
O6 K4 O1 3 7_556 131.92(3)
O6 K4 O1 2 7_556 107.92(3)
O4 K4 O1 6_556 7_556 113.99(3)
O3 K4 O1 3_556 7_556 58.57(3)
O2 K4 O1 7_556 7_556 44.07(3)
Cl1 K4 O1 . 7_556 67.76(3)
Cl3 K4 O1 6_556 7_556 113.60(2)
O5 K4 O1 6_556 7_556 158.77(2)
O3 S1 O2 . . 114.34(7)
O3 S1 O1 . . 114.44(7)
O2 S1 O1 . . 114.16(7)
O3 S1 S1 . 5_665 104.87(6)
O2 S1 S1 . 5_665 104.25(5)
O1 S1 S1 . 5_665 102.99(6)
S1 O1 Na1 . 5_665 129.73(8)
S1 O1 K3 . 6_665 113.37(6)
Na1 O1 K3 5_665 6_665 101.79(5)
S1 O1 K4 . 7_666 87.35(5)
Na1 O1 K4 5_665 7_666 97.05(5)
K3 O1 K4 6_665 7_666 129.71(5)
S1 O2 K4 . 6_666 130.46(6)
S1 O2 K3 . 2 120.98(6)
K4 O2 K3 6_666 2 101.95(3)
S1 O2 K4 . 7_666 100.28(6)
K4 O2 K4 6_666 7_666 95.61(3)
K3 O2 K4 2 7_666 99.20(3)
S1 O3 K1 . 5_665 119.41(6)
S1 O3 K3 . 5_665 127.26(6)
K1 O3 K3 5_665 5_665 93.33(3)
S1 O3 K4 . 3_554 121.17(6)
K1 O3 K4 5_665 3_554 93.38(3)
K3 O3 K4 5_665 3_554 94.04(3)
O6 S2 O5 . . 114.61(7)
O6 S2 O4 . . 114.50(7)
O5 S2 O4 . . 113.86(7)
O6 S2 S2 . 5_566 105.01(5)
O5 S2 S2 . 5_566 103.10(6)
O4 S2 S2 . 5_566 103.96(5)
S2 O5 Na2 . 5_666 127.70(8)
S2 O5 K3 . 7_566 111.41(6)
Na2 O5 K3 5_666 7_566 103.01(4)
S2 O5 K4 . 8_566 89.49(5)
Na2 O5 K4 5_666 8_566 96.35(4)
K3 O5 K4 7_566 8_566 131.31(5)
S2 O6 K2 . . 121.42(6)
S2 O6 K4 . 3 130.44(6)
K2 O6 K4 . 3 90.43(3)
S2 O6 K4 . 4 119.60(6)
K2 O6 K4 . 4 89.00(3)
K4 O6 K4 3 4 95.50(3)
Na1 Cl1 K2 1_556 . 180.0
Na1 Cl1 K4 1_556 . 96.394(14)
K2 Cl1 K4 . . 83.606(14)
Na1 Cl1 K4 1_556 3 96.394(14)
K2 Cl1 K4 . 3 83.606(14)
K4 Cl1 K4 . 3 167.21(3)
Na1 Cl1 K4 1_556 4 96.394(14)
K2 Cl1 K4 . 4 83.606(14)
K4 Cl1 K4 . 4 89.290(3)
K4 Cl1 K4 3 4 89.289(3)
Na1 Cl1 K4 1_556 2 96.394(14)
K2 Cl1 K4 . 2 83.606(14)
K4 Cl1 K4 . 2 89.289(3)
K4 Cl1 K4 3 2 89.289(3)
K4 Cl1 K4 4 2 167.21(3)
Na1 Cl2 K2 . . 180.0
Na1 Cl2 K3 . . 88.815(12)
K2 Cl2 K3 . . 91.185(12)
Na1 Cl2 K3 . 4 88.814(12)
K2 Cl2 K3 . 4 91.186(12)
K3 Cl2 K3 . 4 89.9760(10)
Na1 Cl2 K3 . 2 88.815(12)
K2 Cl2 K3 . 2 91.185(12)
K3 Cl2 K3 . 2 89.9750(10)
K3 Cl2 K3 4 2 177.63(2)
Na1 Cl2 K3 . 3 88.814(12)
K2 Cl2 K3 . 3 91.186(12)
K3 Cl2 K3 . 3 177.63(2)
K3 Cl2 K3 4 3 89.9750(10)
K3 Cl2 K3 2 3 89.9750(10)
Na2 Cl3 K1 5_666 5_665 180.0
Na2 Cl3 K3 5_666 2 93.559(11)
K1 Cl3 K3 5_665 2 86.441(11)
Na2 Cl3 K3 5_666 4_565 93.559(11)
K1 Cl3 K3 5_665 4_565 86.441(11)
K3 Cl3 K3 2 4_565 172.88(2)
Na2 Cl3 K4 5_666 8_566 91.846(11)
K1 Cl3 K4 5_665 8_566 88.154(10)
K3 Cl3 K4 2 8_566 88.576(7)
K3 Cl3 K4 4_565 8_566 91.195(7)
Na2 Cl3 K4 5_666 6_666 91.846(10)
K1 Cl3 K4 5_665 6_666 88.154(10)
K3 Cl3 K4 2 6_666 91.195(7)
K3 Cl3 K4 4_565 6_666 88.576(7)
K4 Cl3 K4 8_566 6_666 176.31(2)

loop_
_geom_bond_atom_site_label_1
_geom_bond_atom_site_label_2
_geom_bond_site_symmetry_2
_geom_bond_distance
_geom_bond_publ_flag
Na1 O1 5_665 2.3375(13) y
Na1 O1 7 2.3375(13) ?
Na1 O1 8_655 2.3375(13) ?
Na1 O1 6_565 2.3375(13) ?
Na1 Cl1 1_554 2.6942(13) y
Na1 Cl2 . 2.7260(12) y
Na2 O5 7_656 2.3506(13) y
Na2 O5 5_666 2.3506(13) ?
Na2 O5 4 2.3506(13) ?
Na2 O5 2_655 2.3506(13) ?
Na2 Cl3 2_655 2.6986(5) y
Na2 Cl3 5_666 2.6986(5) ?
K1 O3 4 2.8262(12) y
K1 O3 2_655 2.8262(12) ?
K1 O3 7_655 2.8262(12) ?
K1 O3 5_665 2.8262(12) ?
K1 Cl3 2_655 2.9976(5) y
K1 Cl3 5_665 2.9976(5) ?
K2 O6 . 2.8193(11) y
K2 O6 4 2.8193(12) ?
K2 O6 2 2.8193(12) ?
K2 O6 3 2.8193(11) ?
K2 Cl2 . 2.9746(8) y
K2 Cl1 . 2.9978(9) y
K3 O4 4 2.7843(11) y
K3 O2 4 2.8705(11) y
K3 O4 3 2.8973(11) y
K3 O3 5_665 2.8995(11) y
K3 O1 8_655 2.9148(11) y
K3 O5 7_656 3.0176(11) y
K3 Cl3 2_655 3.0836(5) y
K3 Cl2 . 3.1088(5) y
K4 O2 8_656 2.8429(11) y
K4 O6 3 2.9235(11) y
K4 O6 2 2.9941(11) y
K4 O4 6_556 3.0284(12) y
K4 O3 3_556 3.0290(11) y
K4 O2 7_556 3.0664(12) y
K4 Cl1 . 3.1168(5) y
K4 Cl3 6_556 3.1291(5) y
K4 O5 6_556 3.2273(12) ?
K4 O1 7_556 3.3822(12) ?
S1 O3 . 1.4465(11) y
S1 O2 . 1.4507(10) y
S1 O1 . 1.4526(13) y
S1 S1 5_665 2.1227(9) y
O1 Na1 5_665 2.3375(13) ?
O1 K3 6_665 2.9148(11) ?
O1 K4 7_666 3.3822(12) ?
O2 K4 6_666 2.8429(11) ?
O2 K3 2 2.8705(11) ?
O2 K4 7_666 3.0664(12) ?
O3 K1 5_665 2.8262(12) ?
O3 K3 5_665 2.8995(11) ?
O3 K4 3_554 3.0290(11) ?
S2 O6 . 1.4475(11) y
S2 O5 . 1.4505(13) y
S2 O4 . 1.4516(10) y
S2 S2 5_566 2.1176(9) y
O4 K3 2 2.7843(11) ?
O4 K3 3 2.8973(11) ?
O4 K4 8_566 3.0284(12) ?
O5 Na2 5_666 2.3506(13) ?
O5 K3 7_566 3.0176(11) ?
O5 K4 8_566 3.2273(12) ?
O6 K4 3 2.9235(11) ?
O6 K4 4 2.9941(11) ?
Cl1 Na1 1_556 2.6943(13) ?
Cl1 K4 3 3.1168(5) ?
Cl1 K4 4 3.1168(5) ?
Cl1 K4 2 3.1168(5) ?
Cl2 K3 4 3.1088(5) ?
Cl2 K3 2 3.1088(5) ?
Cl2 K3 3 3.1088(5) ?
Cl3 Na2 5_666 2.6987(5) ?
Cl3 K1 5_665 2.9976(5) ?
Cl3 K3 2 3.0835(5) ?
Cl3 K3 4_565 3.0835(5) ?
Cl3 K4 8_566 3.1291(5) ?
Cl3 K4 6_666 3.1291(5) ?

_cod_database_fobs_code 2242020
